data_9004744
loop_
_publ_author_name
'Tribaudino, M.'
'Nestola, F.'
'Prencipe, M.'
'Rundlof, H.'

_publ_section_title
;
 A single-crystal neutron-diffraction investigation of spodumene at 54 K
 Sample: T = 298 K, X-ray radiation
;
_journal_name_full 'The Canadian Mineralogist'
_journal_page_first 521
_journal_page_last 527
_journal_paper_doi 10.2113/gscanmin.41.2.521
_journal_volume 41
_journal_year 2003
_chemical_formula_sum 'Al Li O6 Si2'
_chemical_name_mineral Spodumene
_space_group_IT_number 15
_symmetry_space_group_name_Hall '-C 2yc'
_symmetry_space_group_name_H-M 'C 1 2/c 1'
_cell_angle_alpha 90
_cell_angle_beta 110.14
_cell_angle_gamma 90
_cell_length_a 9.479
_cell_length_b 8.403
_cell_length_c 5.223
_cell_formula_units_Z 4
_cell_volume 390.585
_database_code_amcsd 0005837
_diffrn_ambient_temperature 298
_exptl_crystal_density_diffrn 3.165
_cod_original_formula_sum 'Li Al Si2 O6'
_cod_database_code 9004744

loop_
_space_group_symop_operation_xyz
x,y,z
1/2+x,1/2+y,z
x,-y,1/2+z
1/2+x,1/2-y,1/2+z
-x,y,1/2-z
1/2-x,1/2+y,1/2-z
-x,-y,-z
1/2-x,1/2-y,-z

loop_
_atom_site_aniso_label
_atom_site_aniso_U_11
_atom_site_aniso_U_22
_atom_site_aniso_U_33
_atom_site_aniso_U_12
_atom_site_aniso_U_13
_atom_site_aniso_U_23
Li 0.01580 0.01520 0.01810 0.00000 0.00550 0.00000
Al 0.00411 0.00444 0.00494 0.00000 0.00129 0.00000
Si 0.00370 0.00473 0.00439 -0.00062 0.00115 -0.00022
O1 0.00383 0.00626 0.00536 -0.00037 0.00092 0.00015
O2 0.00823 0.00595 0.01070 -0.00288 0.00391 -0.00093
O3 0.00587 0.01180 0.00599 0.00063 0.00150 -0.00316

loop_
_atom_site_label
_atom_site_fract_x
_atom_site_fract_y
_atom_site_fract_z
_atom_site_U_iso_or_equiv
Li 0.00000 0.27410 0.25000 0.01640
Al 0.00000 0.90661 0.25000 0.00457
Si 0.29410 0.09345 0.25609 0.00434
O1 0.10972 0.08233 0.14057 0.00532
O2 0.36476 0.26704 0.30051 0.00812
O3 0.35664 -0.01332 0.05854 0.00802

loop_
_cod_related_entry_id
_cod_related_entry_database
_cod_related_entry_code
1 AMCSD 0005837
